data_1564637
loop_
_publ_author_name
'Hurst, Michael R.'
'Zakharov, Lev N.'
'Cook, Amanda K.'

_publ_section_title
;
 The mechanism of oxidative addition of Pd(0) to Si--H bonds: electronic
 effects, reaction mechanism, and hydrosilylation
;
_journal_name_full 'Chemical Science'
_journal_paper_doi 10.1039/D1SC04419B
_journal_year 2021
_chemical_formula_sum 'C47 H61 F9 P2 Pd Si'
_chemical_formula_weight 993.38
_space_group_crystal_system orthorhombic
_space_group_IT_number 61
_space_group_name_Hall '-P 2ac 2ab'
_space_group_name_H-M_alt 'P b c a'
_atom_sites_solution_hydrogens mixed
_audit_creation_method SHELXL-2014/7
_audit_update_record
;
2021-05-27 deposited with the CCDC.	2021-09-03 downloaded from the CCDC.
;
_cell_angle_alpha 90
_cell_angle_beta 90
_cell_angle_gamma 90
_cell_formula_units_Z 8
_cell_length_a 18.3966(6)
_cell_length_b 21.9565(7)
_cell_length_c 22.9636(7)
_cell_measurement_reflns_used 9796
_cell_measurement_temperature 173(2)
_cell_measurement_theta_max 66.54
_cell_measurement_theta_min 3.68
_cell_volume 9275.6(5)
_computing_cell_refinement 'Bruker SAINT'
_computing_data_collection 'Bruker APEX2'
_computing_data_reduction 'Bruker SAINT'
_computing_molecular_graphics 'Bruker SHELXTL'
_computing_publication_material 'Bruker SHELXTL'
_computing_structure_refinement 'SHELXL-2014/7 (Sheldrick, 2014)'
_computing_structure_solution 'SHELXS-97 (Sheldrick 2008)'
_diffrn_ambient_temperature 173(2)
_diffrn_measured_fraction_theta_full 0.998
_diffrn_measured_fraction_theta_max 0.998
_diffrn_measurement_device_type 'Bruker Apex II'
_diffrn_measurement_method '\w and \f scans'
_diffrn_radiation_type CuK\a
_diffrn_radiation_wavelength 1.54178
_diffrn_reflns_av_R_equivalents 0.0491
_diffrn_reflns_av_unetI/netI 0.0295
_diffrn_reflns_Laue_measured_fraction_full 0.998
_diffrn_reflns_Laue_measured_fraction_max 0.998
_diffrn_reflns_limit_h_max 19
_diffrn_reflns_limit_h_min -21
_diffrn_reflns_limit_k_max 24
_diffrn_reflns_limit_k_min -26
_diffrn_reflns_limit_l_max 27
_diffrn_reflns_limit_l_min -27
_diffrn_reflns_number 54242
_diffrn_reflns_point_group_measured_fraction_full 0.998
_diffrn_reflns_point_group_measured_fraction_max 0.998
_diffrn_reflns_theta_full 66.634
_diffrn_reflns_theta_max 66.634
_diffrn_reflns_theta_min 3.678
_diffrn_source 'Incoatec I\mS'
_exptl_absorpt_coefficient_mu 4.716
_exptl_absorpt_correction_T_max 0.5842
_exptl_absorpt_correction_T_min 0.4569
_exptl_absorpt_correction_type multi-scan
_exptl_absorpt_process_details SADABS
_exptl_crystal_colour colorless
_exptl_crystal_density_diffrn 1.423
_exptl_crystal_description cut-block
_exptl_crystal_F_000 4112
_exptl_crystal_size_max 0.170
_exptl_crystal_size_mid 0.140
_exptl_crystal_size_min 0.080
_refine_diff_density_max 0.511
_refine_diff_density_min -0.467
_refine_diff_density_rms 0.055
_refine_ls_extinction_method none
_refine_ls_goodness_of_fit_ref 1.033
_refine_ls_hydrogen_treatment mixed
_refine_ls_matrix_type full
_refine_ls_number_parameters 600
_refine_ls_number_reflns 8175
_refine_ls_number_restraints 18
_refine_ls_restrained_S_all 1.044
_refine_ls_R_factor_all 0.0314
_refine_ls_R_factor_gt 0.0274
_refine_ls_shift/su_max 0.002
_refine_ls_shift/su_mean 0.000
_refine_ls_structure_factor_coef Fsqd
_refine_ls_weighting_details 'w=1/[\s^2^(Fo^2^)+(0.0326P)^2^+6.5302P] where P=(Fo^2^+2Fc^2^)/3'
_refine_ls_weighting_scheme calc
_refine_ls_wR_factor_gt 0.0690
_refine_ls_wR_factor_ref 0.0715
_reflns_Friedel_coverage 0.000
_reflns_number_gt 7340
_reflns_number_total 8175
_reflns_threshold_expression 'I > 2\s(I)'
_cod_data_source_file d1sc04419b2.cif
_cod_data_source_block cu_cook1_0m
_cod_database_code 1564637
_shelx_shelxl_version_number 2014/7
_shelx_space_group_comment
;
The symmetry employed for this shelxl refinement is uniquely defined
by the following loop, which should always be used as a source of
symmetry information in preference to the above space-group names.
They are only intended as comments.
;
_shelx_estimated_absorpt_t_min 0.501
_shelx_estimated_absorpt_t_max 0.704

loop_
_space_group_symop_operation_xyz
'x, y, z'
'x+1/2, -y+1/2, -z'
'-x, y+1/2, -z+1/2'
'-x+1/2, -y, z+1/2'
'-x, -y, -z'
'-x-1/2, y-1/2, z'
'x, -y-1/2, z-1/2'
'x-1/2, y, -z-1/2'

loop_
_atom_site_label
_atom_site_type_symbol
_atom_site_fract_x
_atom_site_fract_y
_atom_site_fract_z
_atom_site_U_iso_or_equiv
_atom_site_adp_type
_atom_site_occupancy
_atom_site_site_symmetry_order
_atom_site_calc_flag
_atom_site_refinement_flags_posn
_atom_site_refinement_flags_adp
_atom_site_refinement_flags_occupancy
_atom_site_disorder_assembly
_atom_site_disorder_group
Pd1 Pd 0.09253(2) 0.21629(2) 0.49255(2) 0.02049(6) Uani 1 1 d . . . . .
P1 P -0.03353(3) 0.22495(2) 0.50422(2) 0.02181(12) Uani 1 1 d . . . . .
P2 P 0.07259(3) 0.24016(2) 0.39370(2) 0.02171(11) Uani 1 1 d . . . . .
Si1 Si 0.14790(3) 0.18380(3) 0.57893(2) 0.02280(12) Uani 1 1 d . . . . .
C1 C -0.06876(11) 0.25983(10) 0.43627(9) 0.0262(4) Uani 1 1 d . . . . .
H1A H -0.1207 0.2490 0.4317 0.031 Uiso 1 1 calc R U . . .
H1B H -0.0655 0.3047 0.4395 0.031 Uiso 1 1 calc R U . . .
C2 C -0.02699(11) 0.23911(10) 0.38205(9) 0.0264(4) Uani 1 1 d . . . . .
H2A H -0.0393 0.2662 0.3491 0.032 Uiso 1 1 calc R U . . .
H2B H -0.0423 0.1973 0.3716 0.032 Uiso 1 1 calc R U . . .
C3 C -0.08862(11) 0.15463(10) 0.51098(9) 0.0251(4) Uani 1 1 d . . . . .
H3A H -0.1374 0.1628 0.4934 0.030 Uiso 1 1 calc R U . . .
C4 C -0.05313(14) 0.10306(10) 0.47629(11) 0.0356(5) Uani 1 1 d . . . . .
H4A H -0.0505 0.1150 0.4348 0.043 Uiso 1 1 calc R U . . .
H4B H -0.0028 0.0971 0.4904 0.043 Uiso 1 1 calc R U . . .
C5 C -0.09434(14) 0.04286(11) 0.48131(11) 0.0388(6) Uani 1 1 d . . . . .
H5A H -0.1427 0.0471 0.4629 0.047 Uiso 1 1 calc R U . . .
H5B H -0.0673 0.0106 0.4603 0.047 Uiso 1 1 calc R U . . .
C6 C -0.10366(14) 0.02450(11) 0.54447(11) 0.0385(6) Uani 1 1 d . . . . .
H6A H -0.0555 0.0165 0.5621 0.046 Uiso 1 1 calc R U . . .
H6B H -0.1326 -0.0134 0.5468 0.046 Uiso 1 1 calc R U . . .
C7 C -0.14181(14) 0.07483(11) 0.57785(11) 0.0369(5) Uani 1 1 d . . . . .
H7A H -0.1467 0.0627 0.6192 0.044 Uiso 1 1 calc R U . . .
H7B H -0.1913 0.0806 0.5618 0.044 Uiso 1 1 calc R U . . .
C8 C -0.10034(13) 0.13481(11) 0.57421(10) 0.0317(5) Uani 1 1 d . . . . .
H8A H -0.0526 0.1302 0.5936 0.038 Uiso 1 1 calc R U . . .
H8B H -0.1278 0.1668 0.5951 0.038 Uiso 1 1 calc R U . . .
C9 C -0.06853(11) 0.27596(9) 0.56153(9) 0.0250(4) Uani 1 1 d . . . . .
H9A H -0.0640 0.2530 0.5990 0.030 Uiso 1 1 calc R U . . .
C10 C -0.14911(12) 0.29294(11) 0.55560(11) 0.0337(5) Uani 1 1 d . . . . .
H10A H -0.1565 0.3169 0.5195 0.040 Uiso 1 1 calc R U . . .
H10B H -0.1787 0.2554 0.5527 0.040 Uiso 1 1 calc R U . . .
C11 C -0.17386(13) 0.33033(12) 0.60825(11) 0.0403(6) Uani 1 1 d . . . . .
H11A H -0.2250 0.3431 0.6026 0.048 Uiso 1 1 calc R U . . .
H11B H -0.1717 0.3046 0.6436 0.048 Uiso 1 1 calc R U . . .
C12 C -0.12659(15) 0.38634(12) 0.61689(12) 0.0442(6) Uani 1 1 d . . . . .
H12A H -0.1418 0.4077 0.6529 0.053 Uiso 1 1 calc R U . . .
H12B H -0.1337 0.4145 0.5837 0.053 Uiso 1 1 calc R U . . .
C13 C -0.04656(14) 0.36983(11) 0.62140(11) 0.0394(6) Uani 1 1 d . . . . .
H13A H -0.0384 0.3456 0.6571 0.047 Uiso 1 1 calc R U . . .
H13B H -0.0173 0.4076 0.6245 0.047 Uiso 1 1 calc R U . . .
C14 C -0.02145(12) 0.33326(10) 0.56834(10) 0.0330(5) Uani 1 1 d . . . . .
H14A H 0.0301 0.3214 0.5732 0.040 Uiso 1 1 calc R U . . .
H14B H -0.0254 0.3587 0.5329 0.040 Uiso 1 1 calc R U . . .
C15 C 0.10797(11) 0.18304(9) 0.34164(9) 0.0246(4) Uani 1 1 d . . . . .
H15A H 0.1621 0.1875 0.3416 0.030 Uiso 1 1 calc R U . . .
C16 C 0.08314(13) 0.19174(10) 0.27857(9) 0.0291(5) Uani 1 1 d . . . . .
H16A H 0.0295 0.1893 0.2767 0.035 Uiso 1 1 calc R U . . .
H16B H 0.0978 0.2327 0.2649 0.035 Uiso 1 1 calc R U . . .
C17 C 0.11581(15) 0.14371(11) 0.23857(10) 0.0366(5) Uani 1 1 d . . . . .
H17A H 0.0960 0.1491 0.1988 0.044 Uiso 1 1 calc R U . . .
H17B H 0.1691 0.1495 0.2366 0.044 Uiso 1 1 calc R U . . .
C18 C 0.09947(17) 0.07963(11) 0.25948(11) 0.0439(6) Uani 1 1 d . . . . .
H18A H 0.1238 0.0498 0.2337 0.053 Uiso 1 1 calc R U . . .
H18B H 0.0464 0.0722 0.2576 0.053 Uiso 1 1 calc R U . . .
C19 C 0.12594(18) 0.07098(11) 0.32176(11) 0.0458(7) Uani 1 1 d . . . . .
H19A H 0.1795 0.0750 0.3230 0.055 Uiso 1 1 calc R U . . .
H19B H 0.1131 0.0295 0.3353 0.055 Uiso 1 1 calc R U . . .
C20 C 0.09174(14) 0.11803(10) 0.36223(10) 0.0352(5) Uani 1 1 d . . . . .
H20A H 0.1110 0.1124 0.4021 0.042 Uiso 1 1 calc R U . . .
H20B H 0.0385 0.1117 0.3635 0.042 Uiso 1 1 calc R U . . .
C21 C 0.10008(11) 0.31386(10) 0.36125(9) 0.0258(4) Uani 1 1 d . . . . .
H21A H 0.0786 0.3160 0.3213 0.031 Uiso 1 1 calc R U . . .
C22 C 0.07030(12) 0.36774(10) 0.39595(10) 0.0321(5) Uani 1 1 d . . . . .
H22A H 0.0896 0.3662 0.4362 0.038 Uiso 1 1 calc R U . . .
H22B H 0.0167 0.3647 0.3981 0.038 Uiso 1 1 calc R U . . .
C23 C 0.09125(14) 0.42856(11) 0.36798(13) 0.0446(6) Uani 1 1 d . . . . .
H23A H 0.0670 0.4323 0.3296 0.054 Uiso 1 1 calc R U . . .
H23B H 0.0740 0.4624 0.3929 0.054 Uiso 1 1 calc R U . . .
C24 C 0.17303(16) 0.43370(12) 0.35993(14) 0.0512(7) Uani 1 1 d . . . . .
H24A H 0.1844 0.4718 0.3388 0.061 Uiso 1 1 calc R U . . .
H24B H 0.1968 0.4356 0.3985 0.061 Uiso 1 1 calc R U . . .
C25 C 0.20281(16) 0.37992(12) 0.32612(14) 0.0527(7) Uani 1 1 d . . . . .
H25A H 0.2564 0.3833 0.3237 0.063 Uiso 1 1 calc R U . . .
H25B H 0.1832 0.3808 0.2860 0.063 Uiso 1 1 calc R U . . .
C26 C 0.18259(13) 0.31934(11) 0.35495(12) 0.0406(6) Uani 1 1 d . . . . .
H26A H 0.2011 0.2852 0.3310 0.049 Uiso 1 1 calc R U . . .
H26B H 0.2056 0.3168 0.3938 0.049 Uiso 1 1 calc R U . . .
C27 C 0.21179(11) 0.11548(10) 0.57197(9) 0.0265(4) Uani 1 1 d . . . . .
C28 C 0.24281(16) 0.08721(12) 0.62063(11) 0.0452(7) Uani 1 1 d . . . . .
H28A H 0.2297 0.1011 0.6584 0.054 Uiso 1 1 calc R U . . .
C29 C 0.29189(15) 0.03977(13) 0.61580(12) 0.0476(7) Uani 1 1 d . . . . .
H29A H 0.3128 0.0222 0.6497 0.057 Uiso 1 1 calc R U . . .
C30 C 0.31026(12) 0.01811(11) 0.56104(11) 0.0351(5) Uani 1 1 d . . . . .
C31 C 0.27725(15) 0.04230(11) 0.51264(10) 0.0384(6) Uani 1 1 d . . . . .
H31A H 0.2874 0.0259 0.4752 0.046 Uiso 1 1 calc R U . . .
C32 C 0.22904(13) 0.09070(10) 0.51833(10) 0.0309(5) Uani 1 1 d . . . . .
H32A H 0.2073 0.1073 0.4843 0.037 Uiso 1 1 calc R U . . .
C33 C 0.36515(16) -0.03155(13) 0.55443(14) 0.0544(8) Uani 1 1 d . . . . .
C34 C 0.20577(11) 0.24533(10) 0.61559(9) 0.0260(4) Uani 1 1 d . . . . .
C35 C 0.23647(14) 0.23743(11) 0.67085(10) 0.0362(5) Uani 1 1 d . . . . .
H35A H 0.2265 0.2010 0.6916 0.043 Uiso 1 1 calc R U . . .
C36 C 0.28066(14) 0.28059(12) 0.69630(11) 0.0397(6) Uani 1 1 d . . . . .
H36A H 0.3013 0.2733 0.7336 0.048 Uiso 1 1 calc R U . . .
C37 C 0.29491(12) 0.33451(11) 0.66750(10) 0.0342(5) Uani 1 1 d . . . . .
C38 C 0.26460(13) 0.34436(11) 0.61314(10) 0.0367(5) Uani 1 1 d . . . . .
H38A H 0.2736 0.3815 0.5932 0.044 Uiso 1 1 calc R U . . .
C39 C 0.22112(13) 0.30011(11) 0.58776(10) 0.0327(5) Uani 1 1 d . . . . .
H39A H 0.2012 0.3074 0.5502 0.039 Uiso 1 1 calc R U . . .
C40 C 0.33853(14) 0.38334(13) 0.69653(12) 0.0454(7) Uani 1 1 d . . . . .
C41 C 0.08369(11) 0.15890(10) 0.63991(9) 0.0249(4) Uani 1 1 d . . . . .
C42 C 0.04267(12) 0.20311(10) 0.66885(9) 0.0277(5) Uani 1 1 d . . . . .
H42A H 0.0522 0.2449 0.6613 0.033 Uiso 1 1 calc R U . . .
C43 C -0.01166(12) 0.18787(11) 0.70826(9) 0.0320(5) Uani 1 1 d . . . . .
H43A H -0.0389 0.2190 0.7270 0.038 Uiso 1 1 calc R U . . .
C44 C -0.02602(13) 0.12742(11) 0.72007(9) 0.0343(5) Uani 1 1 d . . . . .
C45 C 0.01479(14) 0.08226(11) 0.69380(10) 0.0360(5) Uani 1 1 d . . . . .
H45A H 0.0060 0.0407 0.7028 0.043 Uiso 1 1 calc R U . . .
C46 C 0.06851(13) 0.09782(10) 0.65424(10) 0.0320(5) Uani 1 1 d . . . . .
H46A H 0.0959 0.0664 0.6362 0.038 Uiso 1 1 calc R U . . .
C47 C -0.08602(15) 0.11079(14) 0.76102(11) 0.0492(7) Uani 1 1 d D . . . .
F1 F 0.34100(13) -0.07607(8) 0.51873(9) 0.0773(6) Uani 1 1 d . . . . .
F2 F 0.38027(11) -0.06009(9) 0.60402(9) 0.0745(6) Uani 1 1 d . . . . .
F3 F 0.42627(12) -0.01230(11) 0.53144(16) 0.1189(11) Uani 1 1 d . . . . .
F4 F 0.39030(10) 0.36037(10) 0.73170(10) 0.0794(6) Uani 1 1 d . . . . .
F5 F 0.37353(13) 0.41878(11) 0.66013(8) 0.0899(8) Uani 1 1 d . . . . .
F6 F 0.29912(10) 0.41832(9) 0.73107(9) 0.0758(6) Uani 1 1 d . . . . .
F7 F -0.1305(8) 0.0710(6) 0.7385(6) 0.026(2) Uani 0.3333 1 d D . P A 1
F8 F -0.1253(11) 0.1576(6) 0.7773(9) 0.117(10) Uani 0.3333 1 d D . P A 1
F9 F -0.0633(6) 0.0830(8) 0.8097(4) 0.093(8) Uani 0.3333 1 d D . P A 1
F7A F -0.1388(9) 0.0843(6) 0.7348(8) 0.065(6) Uani 0.3333 1 d D . P A 1
F8A F -0.1044(14) 0.1458(7) 0.8009(8) 0.125(9) Uani 0.3333 1 d D . P A 1
F9A F -0.0610(8) 0.0564(5) 0.7951(4) 0.058(3) Uani 0.3333 1 d D . P A 1
F7B F -0.1234(9) 0.0635(6) 0.7527(6) 0.075(7) Uani 0.3333 1 d D . P A 1
F8B F -0.1435(5) 0.1567(5) 0.7510(5) 0.067(4) Uani 0.3333 1 d D . P A 1
F9B F -0.0729(8) 0.1247(7) 0.8138(5) 0.076(5) Uani 0.3333 1 d D . P A 1
H1 H 0.1785(19) 0.2136(13) 0.4878(13) 0.059(9) Uiso 1 1 d . . . . .

loop_
_atom_site_aniso_label
_atom_site_aniso_U_11
_atom_site_aniso_U_22
_atom_site_aniso_U_33
_atom_site_aniso_U_23
_atom_site_aniso_U_13
_atom_site_aniso_U_12
Pd1 0.01867(9) 0.02373(9) 0.01908(9) 0.00183(5) -0.00176(5) 0.00112(6)
P1 0.0192(3) 0.0237(3) 0.0225(3) 0.00237(19) -0.00028(19) 0.0007(2)
P2 0.0212(2) 0.0237(3) 0.0202(2) 0.00290(19) -0.00204(19) -0.0005(2)
Si1 0.0226(3) 0.0266(3) 0.0192(3) 0.0000(2) -0.0023(2) 0.0040(2)
C1 0.0221(10) 0.0287(11) 0.0277(11) 0.0051(9) -0.0032(8) 0.0022(9)
C2 0.0236(10) 0.0286(11) 0.0270(11) 0.0030(9) -0.0045(8) -0.0021(9)
C3 0.0215(10) 0.0267(11) 0.0271(11) 0.0020(9) -0.0011(8) -0.0019(8)
C4 0.0416(14) 0.0300(12) 0.0352(13) -0.0018(10) 0.0092(10) -0.0052(11)
C5 0.0460(15) 0.0291(12) 0.0413(14) -0.0013(11) 0.0037(11) -0.0065(11)
C6 0.0412(13) 0.0298(12) 0.0445(14) 0.0099(10) -0.0041(11) -0.0063(11)
C7 0.0379(13) 0.0380(13) 0.0346(13) 0.0092(10) 0.0042(10) -0.0078(11)
C8 0.0331(12) 0.0321(12) 0.0300(12) 0.0044(9) 0.0026(9) -0.0038(10)
C9 0.0230(10) 0.0265(11) 0.0255(11) 0.0007(8) 0.0030(8) 0.0019(9)
C10 0.0264(11) 0.0372(13) 0.0376(13) -0.0003(10) 0.0029(9) 0.0044(10)
C11 0.0309(12) 0.0498(15) 0.0402(14) -0.0008(11) 0.0072(10) 0.0109(11)
C12 0.0527(16) 0.0370(14) 0.0428(14) -0.0054(11) 0.0083(12) 0.0137(12)
C13 0.0437(14) 0.0305(12) 0.0439(14) -0.0082(10) 0.0036(11) -0.0016(11)
C14 0.0307(12) 0.0303(12) 0.0380(13) -0.0030(10) 0.0049(9) -0.0011(10)
C15 0.0249(10) 0.0246(11) 0.0242(11) 0.0036(8) 0.0007(8) 0.0008(9)
C16 0.0358(12) 0.0294(12) 0.0221(11) 0.0045(9) 0.0011(9) 0.0023(10)
C17 0.0502(15) 0.0343(13) 0.0254(12) 0.0023(9) 0.0070(10) 0.0043(11)
C18 0.0717(19) 0.0287(13) 0.0313(13) -0.0026(10) 0.0098(12) 0.0011(12)
C19 0.076(2) 0.0252(12) 0.0366(14) 0.0046(10) 0.0047(13) 0.0106(13)
C20 0.0538(15) 0.0262(12) 0.0256(12) 0.0056(9) 0.0046(10) 0.0007(10)
C21 0.0282(11) 0.0243(11) 0.0249(11) 0.0028(8) -0.0026(8) -0.0051(9)
C22 0.0276(11) 0.0274(11) 0.0412(13) 0.0007(10) -0.0020(9) -0.0017(9)
C23 0.0433(15) 0.0262(13) 0.0644(18) 0.0024(12) -0.0058(12) -0.0055(11)
C24 0.0477(16) 0.0329(14) 0.073(2) -0.0008(13) 0.0027(14) -0.0145(12)
C25 0.0505(16) 0.0417(15) 0.0658(19) -0.0021(13) 0.0206(14) -0.0190(13)
C26 0.0314(13) 0.0359(13) 0.0546(16) -0.0019(11) 0.0091(11) -0.0058(11)
C27 0.0245(10) 0.0297(11) 0.0254(11) -0.0034(8) -0.0028(8) 0.0026(9)
C28 0.0551(16) 0.0502(15) 0.0303(13) -0.0101(11) -0.0106(11) 0.0253(13)
C29 0.0508(16) 0.0497(16) 0.0422(15) -0.0084(12) -0.0178(12) 0.0201(13)
C30 0.0282(12) 0.0286(12) 0.0484(14) -0.0058(10) 0.0035(10) 0.0029(10)
C31 0.0558(16) 0.0282(12) 0.0311(13) -0.0034(9) 0.0144(11) 0.0038(11)
C32 0.0409(13) 0.0263(11) 0.0255(11) 0.0002(9) -0.0007(9) -0.0007(10)
C33 0.0479(16) 0.0441(16) 0.071(2) -0.0007(14) 0.0165(15) 0.0160(13)
C34 0.0208(10) 0.0296(11) 0.0277(11) -0.0020(9) -0.0007(8) 0.0040(9)
C35 0.0429(14) 0.0331(12) 0.0327(12) 0.0006(10) -0.0109(10) 0.0008(11)
C36 0.0381(13) 0.0451(15) 0.0359(13) -0.0058(11) -0.0129(11) 0.0033(11)
C37 0.0212(10) 0.0431(13) 0.0383(13) -0.0138(10) 0.0032(9) -0.0014(10)
C38 0.0369(13) 0.0378(13) 0.0355(13) -0.0021(10) 0.0072(10) -0.0065(11)
C39 0.0349(12) 0.0361(12) 0.0270(12) -0.0010(9) -0.0025(9) 0.0007(10)
C40 0.0318(13) 0.0577(17) 0.0468(15) -0.0196(13) 0.0056(11) -0.0069(12)
C41 0.0253(10) 0.0286(11) 0.0207(10) -0.0014(8) -0.0050(8) 0.0016(9)
C42 0.0292(11) 0.0282(11) 0.0258(11) -0.0040(9) -0.0044(9) -0.0008(9)
C43 0.0288(11) 0.0404(13) 0.0268(11) -0.0133(10) -0.0002(9) -0.0012(10)
C44 0.0369(13) 0.0438(14) 0.0222(11) -0.0091(10) 0.0007(9) -0.0118(11)
C45 0.0464(14) 0.0330(12) 0.0287(12) 0.0027(10) 0.0003(10) -0.0071(11)
C46 0.0394(13) 0.0288(12) 0.0277(11) -0.0004(9) 0.0014(9) 0.0041(10)
C47 0.0456(16) 0.069(2) 0.0331(15) -0.0140(14) 0.0073(12) -0.0247(15)
F1 0.1114(17) 0.0481(10) 0.0725(12) -0.0167(9) 0.0137(11) 0.0327(11)
F2 0.0744(13) 0.0654(12) 0.0838(14) -0.0017(10) -0.0093(10) 0.0438(10)
F3 0.0542(12) 0.0813(16) 0.221(3) 0.0343(18) 0.0659(17) 0.0308(12)
F4 0.0554(11) 0.0875(15) 0.0954(15) -0.0288(12) -0.0345(10) -0.0060(10)
F5 0.1049(17) 0.1038(16) 0.0612(12) -0.0217(11) 0.0132(11) -0.0727(14)
F6 0.0511(10) 0.0772(13) 0.0991(15) -0.0582(11) 0.0150(10) -0.0112(9)
F7 0.035(5) 0.024(4) 0.018(6) 0.008(3) 0.002(3) -0.006(3)
F8 0.155(18) 0.047(8) 0.15(2) -0.064(12) 0.140(15) -0.048(8)
F9 0.034(5) 0.23(2) 0.017(5) 0.011(10) -0.003(4) -0.041(13)
F7A 0.027(5) 0.110(14) 0.058(6) 0.024(7) -0.009(3) -0.018(6)
F8A 0.195(19) 0.085(11) 0.095(14) -0.050(8) 0.108(12) -0.088(12)
F9A 0.054(4) 0.077(5) 0.043(7) 0.034(5) 0.001(5) -0.014(4)
F7B 0.128(13) 0.048(6) 0.050(9) -0.012(6) 0.053(8) -0.041(7)
F8B 0.033(3) 0.074(8) 0.094(8) 0.020(6) 0.029(4) 0.019(4)
F9B 0.051(5) 0.150(15) 0.026(4) -0.026(7) 0.007(3) -0.032(7)

loop_
_atom_type_symbol
_atom_type_description
_atom_type_scat_dispersion_real
_atom_type_scat_dispersion_imag
_atom_type_scat_source
C C 0.0181 0.0091 'International Tables Vol C Tables 4.2.6.8 and 6.1.1.4'
H H 0.0000 0.0000 'International Tables Vol C Tables 4.2.6.8 and 6.1.1.4'
F F 0.0727 0.0534 'International Tables Vol C Tables 4.2.6.8 and 6.1.1.4'
Si Si 0.2541 0.3302 'International Tables Vol C Tables 4.2.6.8 and 6.1.1.4'
P P 0.2955 0.4335 'International Tables Vol C Tables 4.2.6.8 and 6.1.1.4'
Pd Pd 0.1215 3.9337 'International Tables Vol C Tables 4.2.6.8 and 6.1.1.4'

loop_
_geom_angle_atom_site_label_1
_geom_angle_atom_site_label_2
_geom_angle_atom_site_label_3
_geom_angle
_geom_angle_site_symmetry_1
_geom_angle_site_symmetry_3
_geom_angle_publ_flag
Si1 Pd1 P1 111.010(19) . . ?
Si1 Pd1 P2 161.97(2) . . ?
P1 Pd1 P2 86.455(18) . . ?
Si1 Pd1 H1 67.2(11) . . ?
P1 Pd1 H1 176.4(11) . . ?
P2 Pd1 H1 95.6(11) . . ?
C9 P1 C3 104.79(10) . . ?
C9 P1 C1 103.16(10) . . ?
C3 P1 C1 102.90(10) . . ?
C9 P1 Pd1 118.47(7) . . ?
C3 P1 Pd1 118.90(7) . . ?
C1 P1 Pd1 106.45(7) . . ?
C15 P2 C2 104.26(10) . . ?
C15 P2 C21 103.66(10) . . ?
C2 P2 C21 102.88(10) . . ?
C15 P2 Pd1 114.61(7) . . ?
C2 P2 Pd1 106.86(7) . . ?
C21 P2 Pd1 122.61(7) . . ?
C41 Si1 C27 102.51(10) . . ?
C41 Si1 C34 102.90(9) . . ?
C27 Si1 C34 104.39(9) . . ?
C41 Si1 Pd1 116.03(6) . . ?
C27 Si1 Pd1 115.82(7) . . ?
C34 Si1 Pd1 113.54(7) . . ?
C2 C1 P1 112.69(14) . . ?
C2 C1 H1A 109.1 . . ?
P1 C1 H1A 109.1 . . ?
C2 C1 H1B 109.1 . . ?
P1 C1 H1B 109.1 . . ?
H1A C1 H1B 107.8 . . ?
C1 C2 P2 112.04(14) . . ?
C1 C2 H2A 109.2 . . ?
P2 C2 H2A 109.2 . . ?
C1 C2 H2B 109.2 . . ?
P2 C2 H2B 109.2 . . ?
H2A C2 H2B 107.9 . . ?
C4 C3 C8 110.08(19) . . ?
C4 C3 P1 109.84(15) . . ?
C8 C3 P1 113.15(15) . . ?
C4 C3 H3A 107.9 . . ?
C8 C3 H3A 107.9 . . ?
P1 C3 H3A 107.9 . . ?
C5 C4 C3 112.9(2) . . ?
C5 C4 H4A 109.0 . . ?
C3 C4 H4A 109.0 . . ?
C5 C4 H4B 109.0 . . ?
C3 C4 H4B 109.0 . . ?
H4A C4 H4B 107.8 . . ?
C6 C5 C4 111.0(2) . . ?
C6 C5 H5A 109.4 . . ?
C4 C5 H5A 109.4 . . ?
C6 C5 H5B 109.4 . . ?
C4 C5 H5B 109.4 . . ?
H5A C5 H5B 108.0 . . ?
C5 C6 C7 110.0(2) . . ?
C5 C6 H6A 109.7 . . ?
C7 C6 H6A 109.7 . . ?
C5 C6 H6B 109.7 . . ?
C7 C6 H6B 109.7 . . ?
H6A C6 H6B 108.2 . . ?
C6 C7 C8 111.7(2) . . ?
C6 C7 H7A 109.3 . . ?
C8 C7 H7A 109.3 . . ?
C6 C7 H7B 109.3 . . ?
C8 C7 H7B 109.3 . . ?
H7A C7 H7B 107.9 . . ?
C7 C8 C3 111.60(19) . . ?
C7 C8 H8A 109.3 . . ?
C3 C8 H8A 109.3 . . ?
C7 C8 H8B 109.3 . . ?
C3 C8 H8B 109.3 . . ?
H8A C8 H8B 108.0 . . ?
C10 C9 C14 110.79(18) . . ?
C10 C9 P1 114.93(15) . . ?
C14 C9 P1 111.91(15) . . ?
C10 C9 H9A 106.2 . . ?
C14 C9 H9A 106.2 . . ?
P1 C9 H9A 106.2 . . ?
C11 C10 C9 110.34(19) . . ?
C11 C10 H10A 109.6 . . ?
C9 C10 H10A 109.6 . . ?
C11 C10 H10B 109.6 . . ?
C9 C10 H10B 109.6 . . ?
H10A C10 H10B 108.1 . . ?
C12 C11 C10 111.5(2) . . ?
C12 C11 H11A 109.3 . . ?
C10 C11 H11A 109.3 . . ?
C12 C11 H11B 109.3 . . ?
C10 C11 H11B 109.3 . . ?
H11A C11 H11B 108.0 . . ?
C11 C12 C13 111.7(2) . . ?
C11 C12 H12A 109.3 . . ?
C13 C12 H12A 109.3 . . ?
C11 C12 H12B 109.3 . . ?
C13 C12 H12B 109.3 . . ?
H12A C12 H12B 107.9 . . ?
C12 C13 C14 111.3(2) . . ?
C12 C13 H13A 109.4 . . ?
C14 C13 H13A 109.4 . . ?
C12 C13 H13B 109.4 . . ?
C14 C13 H13B 109.4 . . ?
H13A C13 H13B 108.0 . . ?
C13 C14 C9 109.91(19) . . ?
C13 C14 H14A 109.7 . . ?
C9 C14 H14A 109.7 . . ?
C13 C14 H14B 109.7 . . ?
C9 C14 H14B 109.7 . . ?
H14A C14 H14B 108.2 . . ?
C16 C15 C20 110.48(18) . . ?
C16 C15 P2 114.94(15) . . ?
C20 C15 P2 111.29(14) . . ?
C16 C15 H15A 106.5 . . ?
C20 C15 H15A 106.5 . . ?
P2 C15 H15A 106.5 . . ?
C17 C16 C15 111.51(18) . . ?
C17 C16 H16A 109.3 . . ?
C15 C16 H16A 109.3 . . ?
C17 C16 H16B 109.3 . . ?
C15 C16 H16B 109.3 . . ?
H16A C16 H16B 108.0 . . ?
C18 C17 C16 111.93(19) . . ?
C18 C17 H17A 109.2 . . ?
C16 C17 H17A 109.2 . . ?
C18 C17 H17B 109.2 . . ?
C16 C17 H17B 109.2 . . ?
H17A C17 H17B 107.9 . . ?
C17 C18 C19 110.5(2) . . ?
C17 C18 H18A 109.6 . . ?
C19 C18 H18A 109.6 . . ?
C17 C18 H18B 109.6 . . ?
C19 C18 H18B 109.6 . . ?
H18A C18 H18B 108.1 . . ?
C18 C19 C20 110.9(2) . . ?
C18 C19 H19A 109.5 . . ?
C20 C19 H19A 109.5 . . ?
C18 C19 H19B 109.5 . . ?
C20 C19 H19B 109.5 . . ?
H19A C19 H19B 108.1 . . ?
C19 C20 C15 111.23(19) . . ?
C19 C20 H20A 109.4 . . ?
C15 C20 H20A 109.4 . . ?
C19 C20 H20B 109.4 . . ?
C15 C20 H20B 109.4 . . ?
H20A C20 H20B 108.0 . . ?
C22 C21 C26 110.14(18) . . ?
C22 C21 P2 111.65(15) . . ?
C26 C21 P2 112.20(16) . . ?
C22 C21 H21A 107.5 . . ?
C26 C21 H21A 107.5 . . ?
P2 C21 H21A 107.5 . . ?
C21 C22 C23 111.5(2) . . ?
C21 C22 H22A 109.3 . . ?
C23 C22 H22A 109.3 . . ?
C21 C22 H22B 109.3 . . ?
C23 C22 H22B 109.3 . . ?
H22A C22 H22B 108.0 . . ?
C24 C23 C22 111.4(2) . . ?
C24 C23 H23A 109.3 . . ?
C22 C23 H23A 109.3 . . ?
C24 C23 H23B 109.3 . . ?
C22 C23 H23B 109.3 . . ?
H23A C23 H23B 108.0 . . ?
C25 C24 C23 111.2(2) . . ?
C25 C24 H24A 109.4 . . ?
C23 C24 H24A 109.4 . . ?
C25 C24 H24B 109.4 . . ?
C23 C24 H24B 109.4 . . ?
H24A C24 H24B 108.0 . . ?
C24 C25 C26 111.6(2) . . ?
C24 C25 H25A 109.3 . . ?
C26 C25 H25A 109.3 . . ?
C24 C25 H25B 109.3 . . ?
C26 C25 H25B 109.3 . . ?
H25A C25 H25B 108.0 . . ?
C21 C26 C25 110.5(2) . . ?
C21 C26 H26A 109.5 . . ?
C25 C26 H26A 109.5 . . ?
C21 C26 H26B 109.5 . . ?
C25 C26 H26B 109.5 . . ?
H26A C26 H26B 108.1 . . ?
C32 C27 C28 116.3(2) . . ?
C32 C27 Si1 121.59(16) . . ?
C28 C27 Si1 122.12(17) . . ?
C29 C28 C27 122.4(2) . . ?
C29 C28 H28A 118.8 . . ?
C27 C28 H28A 118.8 . . ?
C28 C29 C30 119.4(2) . . ?
C28 C29 H29A 120.3 . . ?
C30 C29 H29A 120.3 . . ?
C31 C30 C29 119.6(2) . . ?
C31 C30 C33 119.9(2) . . ?
C29 C30 C33 120.5(2) . . ?
C30 C31 C32 120.1(2) . . ?
C30 C31 H31A 119.9 . . ?
C32 C31 H31A 119.9 . . ?
C27 C32 C31 122.0(2) . . ?
C27 C32 H32A 119.0 . . ?
C31 C32 H32A 119.0 . . ?
F3 C33 F2 108.5(3) . . ?
F3 C33 F1 105.7(3) . . ?
F2 C33 F1 104.3(2) . . ?
F3 C33 C30 112.6(2) . . ?
F2 C33 C30 113.5(2) . . ?
F1 C33 C30 111.6(3) . . ?
C39 C34 C35 116.2(2) . . ?
C39 C34 Si1 121.40(16) . . ?
C35 C34 Si1 122.37(17) . . ?
C36 C35 C34 122.5(2) . . ?
C36 C35 H35A 118.8 . . ?
C34 C35 H35A 118.8 . . ?
C35 C36 C37 119.9(2) . . ?
C35 C36 H36A 120.1 . . ?
C37 C36 H36A 120.1 . . ?
C36 C37 C38 119.3(2) . . ?
C36 C37 C40 120.2(2) . . ?
C38 C37 C40 120.4(2) . . ?
C37 C38 C39 120.1(2) . . ?
C37 C38 H38A 119.9 . . ?
C39 C38 H38A 119.9 . . ?
C38 C39 C34 122.0(2) . . ?
C38 C39 H39A 119.0 . . ?
C34 C39 H39A 119.0 . . ?
F5 C40 F6 107.9(3) . . ?
F5 C40 F4 104.9(2) . . ?
F6 C40 F4 104.2(2) . . ?
F5 C40 C37 113.9(2) . . ?
F6 C40 C37 113.0(2) . . ?
F4 C40 C37 112.2(2) . . ?
C42 C41 C46 116.3(2) . . ?
C42 C41 Si1 118.90(17) . . ?
C46 C41 Si1 124.45(16) . . ?
C43 C42 C41 122.1(2) . . ?
C43 C42 H42A 119.0 . . ?
C41 C42 H42A 119.0 . . ?
C44 C43 C42 119.8(2) . . ?
C44 C43 H43A 120.1 . . ?
C42 C43 H43A 120.1 . . ?
C43 C44 C45 120.0(2) . . ?
C43 C44 C47 120.0(2) . . ?
C45 C44 C47 120.0(2) . . ?
C44 C45 C46 119.8(2) . . ?
C44 C45 H45A 120.1 . . ?
C46 C45 H45A 120.1 . . ?
C45 C46 C41 122.0(2) . . ?
C45 C46 H46A 119.0 . . ?
C41 C46 H46A 119.0 . . ?
F8A C47 F7B 118.2(14) . . ?
F8A C47 F9B 37.0(13) . . ?
F7B C47 F9B 116.5(10) . . ?
F8A C47 F7A 114.9(13) . . ?
F7B C47 F7A 30.9(12) . . ?
F9B C47 F7A 134.4(12) . . ?
F8A C47 F7 122.4(14) . . ?
F7B C47 F7 17.3(9) . . ?
F9B C47 F7 131.1(10) . . ?
F7A C47 F7 15.1(11) . . ?
F8A C47 F8 32.3(16) . . ?
F7B C47 F8 112.9(13) . . ?
F9B C47 F8 69.2(11) . . ?
F7A C47 F8 94.1(13) . . ?
F7 C47 F8 107.0(11) . . ?
F8A C47 F9 75.6(12) . . ?
F7B C47 F9 85.5(9) . . ?
F9B C47 F9 41.9(8) . . ?
F7A C47 F9 114.9(10) . . ?
F7 C47 F9 102.8(8) . . ?
F8 C47 F9 106.9(9) . . ?
F8A C47 F8B 59.9(13) . . ?
F7B C47 F8B 98.5(8) . . ?
F9B C47 F8B 96.9(7) . . ?
F7A C47 F8B 72.2(9) . . ?
F7 C47 F8B 86.9(9) . . ?
F8 C47 F8B 27.8(10) . . ?
F9 C47 F8B 131.5(7) . . ?
F8A C47 C44 120.9(11) . . ?
F7B C47 C44 120.6(8) . . ?
F9B C47 C44 113.6(8) . . ?
F7A C47 C44 112.0(9) . . ?
F7 C47 C44 112.2(7) . . ?
F8 C47 C44 113.2(8) . . ?
F9 C47 C44 113.9(5) . . ?
F8B C47 C44 105.3(5) . . ?
F8A C47 F9A 101.0(10) . . ?
F7B C47 F9A 65.8(9) . . ?
F9B C47 F9A 68.7(8) . . ?
F7A C47 F9A 96.6(8) . . ?
F7 C47 F9A 82.3(9) . . ?
F8 C47 F9A 130.2(10) . . ?
F9 C47 F9A 26.8(7) . . ?
F8B C47 F9A 147.5(7) . . ?
C44 C47 F9A 107.2(6) . . ?
F8B F8 F8A 156(3) . . ?
F8B F8 C47 89.9(14) . . ?
F8A F8 C47 68.6(16) . . ?
F8B F8 F9B 143.7(15) . . ?
F8A F8 F9B 14.7(17) . . ?
C47 F8 F9B 54.3(7) . . ?
F9A F9 F9B 155.2(19) . . ?
F9A F9 C47 90.0(13) . . ?
F9B F9 C47 65.3(10) . . ?
F9A F9 F8A 136.0(18) . . ?
F9B F9 F8A 22.1(12) . . ?
C47 F9 F8A 49.4(8) . . ?
F9A F9 F7B 57.3(15) . . ?
F9B F9 F7B 101.2(11) . . ?
C47 F9 F7B 45.4(5) . . ?
F8A F9 F7B 79.5(10) . . ?
F7B F7A C47 72.8(16) . . ?
F7B F7A F8B 123(2) . . ?
C47 F7A F8B 59.5(6) . . ?
F8 F8A F9B 152(3) . . ?
F8 F8A C47 79.1(17) . . ?
F9B F8A C47 73.7(16) . . ?
F8 F8A F8B 11.7(14) . . ?
F9B F8A F8B 142.4(19) . . ?
C47 F8A F8B 68.7(10) . . ?
F8 F8A F9 132.1(19) . . ?
F9B F8A F9 26.3(13) . . ?
C47 F8A F9 55.0(7) . . ?
F8B F8A F9 120.6(11) . . ?
F9 F9A C47 63.3(12) . . ?
F9 F9A F7B 100.6(18) . . ?
C47 F9A F7B 49.5(6) . . ?
F9 F9A F9B 14.4(12) . . ?
C47 F9A F9B 48.8(5) . . ?
F7B F9A F9B 88.4(9) . . ?
F7A F7B C47 76.3(16) . . ?
F7A F7B F9A 141(2) . . ?
C47 F7B F9A 64.8(7) . . ?
F7A F7B F9 123.2(18) . . ?
C47 F7B F9 49.2(6) . . ?
F9A F7B F9 22.1(7) . . ?
F8 F8B F8A 12.0(13) . . ?
F8 F8B C47 62.3(11) . . ?
F8A F8B C47 51.4(7) . . ?
F8 F8B F7A 101.5(16) . . ?
F8A F8B F7A 89.5(10) . . ?
C47 F8B F7A 48.3(6) . . ?
F8A F9B F9 132(2) . . ?
F8A F9B C47 69.3(14) . . ?
F9 F9B C47 72.8(9) . . ?
F8A F9B F8 13.1(15) . . ?
F9 F9B F8 123.0(13) . . ?
C47 F9B F8 56.5(7) . . ?
F8A F9B F9A 123(2) . . ?
F9 F9B F9A 10.3(7) . . ?
C47 F9B F9A 62.4(7) . . ?
F8 F9B F9A 113.7(11) . . ?

loop_
_geom_bond_atom_site_label_1
_geom_bond_atom_site_label_2
_geom_bond_distance
_geom_bond_site_symmetry_2
_geom_bond_publ_flag
Pd1 Si1 2.3413(5) . ?
Pd1 P1 2.3422(5) . ?
Pd1 P2 2.3584(5) . ?
Pd1 H1 1.59(3) . ?
P1 C9 1.844(2) . ?
P1 C3 1.853(2) . ?
P1 C1 1.855(2) . ?
P2 C15 1.851(2) . ?
P2 C2 1.851(2) . ?
P2 C21 1.852(2) . ?
Si1 C41 1.912(2) . ?
Si1 C27 1.912(2) . ?
Si1 C34 1.915(2) . ?
C1 C2 1.532(3) . ?
C1 H1A 0.9900 . ?
C1 H1B 0.9900 . ?
C2 H2A 0.9900 . ?
C2 H2B 0.9900 . ?
C3 C4 1.531(3) . ?
C3 C8 1.531(3) . ?
C3 H3A 1.0000 . ?
C4 C5 1.528(3) . ?
C4 H4A 0.9900 . ?
C4 H4B 0.9900 . ?
C5 C6 1.515(4) . ?
C5 H5A 0.9900 . ?
C5 H5B 0.9900 . ?
C6 C7 1.517(4) . ?
C6 H6A 0.9900 . ?
C6 H6B 0.9900 . ?
C7 C8 1.524(3) . ?
C7 H7A 0.9900 . ?
C7 H7B 0.9900 . ?
C8 H8A 0.9900 . ?
C8 H8B 0.9900 . ?
C9 C10 1.534(3) . ?
C9 C14 1.535(3) . ?
C9 H9A 1.0000 . ?
C10 C11 1.531(3) . ?
C10 H10A 0.9900 . ?
C10 H10B 0.9900 . ?
C11 C12 1.519(4) . ?
C11 H11A 0.9900 . ?
C11 H11B 0.9900 . ?
C12 C13 1.520(4) . ?
C12 H12A 0.9900 . ?
C12 H12B 0.9900 . ?
C13 C14 1.531(3) . ?
C13 H13A 0.9900 . ?
C13 H13B 0.9900 . ?
C14 H14A 0.9900 . ?
C14 H14B 0.9900 . ?
C15 C16 1.531(3) . ?
C15 C20 1.533(3) . ?
C15 H15A 1.0000 . ?
C16 C17 1.522(3) . ?
C16 H16A 0.9900 . ?
C16 H16B 0.9900 . ?
C17 C18 1.517(3) . ?
C17 H17A 0.9900 . ?
C17 H17B 0.9900 . ?
C18 C19 1.522(4) . ?
C18 H18A 0.9900 . ?
C18 H18B 0.9900 . ?
C19 C20 1.525(3) . ?
C19 H19A 0.9900 . ?
C19 H19B 0.9900 . ?
C20 H20A 0.9900 . ?
C20 H20B 0.9900 . ?
C21 C22 1.528(3) . ?
C21 C26 1.529(3) . ?
C21 H21A 1.0000 . ?
C22 C23 1.531(3) . ?
C22 H22A 0.9900 . ?
C22 H22B 0.9900 . ?
C23 C24 1.520(4) . ?
C23 H23A 0.9900 . ?
C23 H23B 0.9900 . ?
C24 C25 1.516(4) . ?
C24 H24A 0.9900 . ?
C24 H24B 0.9900 . ?
C25 C26 1.532(3) . ?
C25 H25A 0.9900 . ?
C25 H25B 0.9900 . ?
C26 H26A 0.9900 . ?
C26 H26B 0.9900 . ?
C27 C32 1.384(3) . ?
C27 C28 1.400(3) . ?
C28 C29 1.383(4) . ?
C28 H28A 0.9500 . ?
C29 C30 1.386(4) . ?
C29 H29A 0.9500 . ?
C30 C31 1.374(4) . ?
C30 C33 1.494(3) . ?
C31 C32 1.390(3) . ?
C31 H31A 0.9500 . ?
C32 H32A 0.9500 . ?
C33 F3 1.312(4) . ?
C33 F2 1.329(4) . ?
C33 F1 1.351(4) . ?
C34 C39 1.391(3) . ?
C34 C35 1.400(3) . ?
C35 C36 1.378(3) . ?
C35 H35A 0.9500 . ?
C36 C37 1.381(4) . ?
C36 H36A 0.9500 . ?
C37 C38 1.384(3) . ?
C37 C40 1.496(3) . ?
C38 C39 1.387(3) . ?
C38 H38A 0.9500 . ?
C39 H39A 0.9500 . ?
C40 F5 1.311(3) . ?
C40 F6 1.321(3) . ?
C40 F4 1.347(3) . ?
C41 C42 1.398(3) . ?
C41 C46 1.409(3) . ?
C42 C43 1.389(3) . ?
C42 H42A 0.9500 . ?
C43 C44 1.380(3) . ?
C43 H43A 0.9500 . ?
C44 C45 1.382(3) . ?
C44 C47 1.495(3) . ?
C45 C46 1.385(3) . ?
C45 H45A 0.9500 . ?
C46 H46A 0.9500 . ?
C47 F8A 1.241(13) . ?
C47 F7B 1.260(11) . ?
C47 F9B 1.274(11) . ?
C47 F7A 1.282(12) . ?
C47 F7 1.304(12) . ?
C47 F8 1.309(11) . ?
C47 F9 1.340(10) . ?
C47 F8B 1.479(8) . ?
C47 F9A 1.500(9) . ?
F8 F8B 0.69(2) . ?
F8 F8A 0.71(4) . ?
F8 F9B 1.47(2) . ?
F9 F9A 0.675(18) . ?
F9 F9B 0.938(17) . ?
F9 F8A 1.58(2) . ?
F9 F7B 1.765(16) . ?
F7A F7B 0.68(3) . ?
F7A F8B 1.635(19) . ?
F8A F9B 0.80(3) . ?
F8A F8B 1.37(3) . ?
F9A F7B 1.512(19) . ?
F9A F9B 1.58(2) . ?

loop_
_geom_hbond_atom_site_label_D
_geom_hbond_atom_site_label_H
_geom_hbond_atom_site_label_A
_geom_hbond_distance_DH
_geom_hbond_distance_HA
_geom_hbond_distance_DA
_geom_hbond_angle_DHA
_geom_hbond_site_symmetry_A
C2 H2A F8A 0.99 2.53 3.448(18) 154.5 7_565
C2 H2A F9B 0.99 2.60 3.479(14) 147.8 7_565
C22 H22A F1 0.99 2.61 3.483(3) 146.6 6_665
C22 H22B F9B 0.99 2.55 3.244(12) 126.8 7_565

loop_
_geom_torsion_atom_site_label_1
_geom_torsion_atom_site_label_2
_geom_torsion_atom_site_label_3
_geom_torsion_atom_site_label_4
_geom_torsion
_geom_torsion_site_symmetry_1
_geom_torsion_site_symmetry_2
_geom_torsion_site_symmetry_3
_geom_torsion_site_symmetry_4
_geom_torsion_publ_flag
C9 P1 C1 C2 160.62(15) . . . . ?
C3 P1 C1 C2 -90.57(16) . . . . ?
Pd1 P1 C1 C2 35.21(16) . . . . ?
P1 C1 C2 P2 -44.80(19) . . . . ?
C15 P2 C2 C1 154.37(15) . . . . ?
C21 P2 C2 C1 -97.68(16) . . . . ?
Pd1 P2 C2 C1 32.63(16) . . . . ?
C9 P1 C3 C4 -166.13(16) . . . . ?
C1 P1 C3 C4 86.30(17) . . . . ?
Pd1 P1 C3 C4 -30.98(18) . . . . ?
C9 P1 C3 C8 -42.66(18) . . . . ?
C1 P1 C3 C8 -150.24(16) . . . . ?
Pd1 P1 C3 C8 92.49(16) . . . . ?
C8 C3 C4 C5 53.0(3) . . . . ?
P1 C3 C4 C5 178.23(17) . . . . ?
C3 C4 C5 C6 -55.3(3) . . . . ?
C4 C5 C6 C7 56.4(3) . . . . ?
C5 C6 C7 C8 -57.8(3) . . . . ?
C6 C7 C8 C3 56.8(3) . . . . ?
C4 C3 C8 C7 -53.2(3) . . . . ?
P1 C3 C8 C7 -176.50(16) . . . . ?
C3 P1 C9 C10 -60.93(18) . . . . ?
C1 P1 C9 C10 46.45(18) . . . . ?
Pd1 P1 C9 C10 163.68(13) . . . . ?
C3 P1 C9 C14 171.56(15) . . . . ?
C1 P1 C9 C14 -81.06(17) . . . . ?
Pd1 P1 C9 C14 36.17(18) . . . . ?
C14 C9 C10 C11 -57.2(3) . . . . ?
P1 C9 C10 C11 174.76(16) . . . . ?
C9 C10 C11 C12 55.4(3) . . . . ?
C10 C11 C12 C13 -54.8(3) . . . . ?
C11 C12 C13 C14 55.5(3) . . . . ?
C12 C13 C14 C9 -56.6(3) . . . . ?
C10 C9 C14 C13 57.7(2) . . . . ?
P1 C9 C14 C13 -172.57(16) . . . . ?
C2 P2 C15 C16 52.56(18) . . . . ?
C21 P2 C15 C16 -54.81(18) . . . . ?
Pd1 P2 C15 C16 169.03(13) . . . . ?
C2 P2 C15 C20 -73.98(17) . . . . ?
C21 P2 C15 C20 178.65(16) . . . . ?
Pd1 P2 C15 C20 42.49(17) . . . . ?
C20 C15 C16 C17 -54.2(2) . . . . ?
P2 C15 C16 C17 178.89(16) . . . . ?
C15 C16 C17 C18 55.2(3) . . . . ?
C16 C17 C18 C19 -56.1(3) . . . . ?
C17 C18 C19 C20 56.9(3) . . . . ?
C18 C19 C20 C15 -57.2(3) . . . . ?
C16 C15 C20 C19 55.4(3) . . . . ?
P2 C15 C20 C19 -175.64(18) . . . . ?
C15 P2 C21 C22 175.53(15) . . . . ?
C2 P2 C21 C22 67.13(17) . . . . ?
Pd1 P2 C21 C22 -52.84(17) . . . . ?
C15 P2 C21 C26 -60.28(18) . . . . ?
C2 P2 C21 C26 -168.67(17) . . . . ?
Pd1 P2 C21 C26 71.35(18) . . . . ?
C26 C21 C22 C23 56.3(3) . . . . ?
P2 C21 C22 C23 -178.31(16) . . . . ?
C21 C22 C23 C24 -55.2(3) . . . . ?
C22 C23 C24 C25 54.3(3) . . . . ?
C23 C24 C25 C26 -55.5(3) . . . . ?
C22 C21 C26 C25 -56.9(3) . . . . ?
P2 C21 C26 C25 178.09(18) . . . . ?
C24 C25 C26 C21 57.0(3) . . . . ?
C32 C27 C28 C29 4.2(4) . . . . ?
Si1 C27 C28 C29 -176.7(2) . . . . ?
C27 C28 C29 C30 -1.5(5) . . . . ?
C28 C29 C30 C31 -2.7(4) . . . . ?
C28 C29 C30 C33 177.8(3) . . . . ?
C29 C30 C31 C32 3.9(4) . . . . ?
C33 C30 C31 C32 -176.6(2) . . . . ?
C28 C27 C32 C31 -3.0(4) . . . . ?
Si1 C27 C32 C31 177.87(19) . . . . ?
C30 C31 C32 C27 -0.9(4) . . . . ?
C31 C30 C33 F3 70.8(4) . . . . ?
C29 C30 C33 F3 -109.7(4) . . . . ?
C31 C30 C33 F2 -165.5(3) . . . . ?
C29 C30 C33 F2 14.1(4) . . . . ?
C31 C30 C33 F1 -47.9(4) . . . . ?
C29 C30 C33 F1 131.6(3) . . . . ?
C39 C34 C35 C36 -1.2(4) . . . . ?
Si1 C34 C35 C36 177.20(19) . . . . ?
C34 C35 C36 C37 1.2(4) . . . . ?
C35 C36 C37 C38 -0.2(4) . . . . ?
C35 C36 C37 C40 175.7(2) . . . . ?
C36 C37 C38 C39 -0.8(4) . . . . ?
C40 C37 C38 C39 -176.7(2) . . . . ?
C37 C38 C39 C34 0.7(4) . . . . ?
C35 C34 C39 C38 0.2(3) . . . . ?
Si1 C34 C39 C38 -178.20(18) . . . . ?
C36 C37 C40 F5 152.9(3) . . . . ?
C38 C37 C40 F5 -31.2(3) . . . . ?
C36 C37 C40 F6 -83.6(3) . . . . ?
C38 C37 C40 F6 92.3(3) . . . . ?
C36 C37 C40 F4 33.9(3) . . . . ?
C38 C37 C40 F4 -150.2(2) . . . . ?
C46 C41 C42 C43 -1.9(3) . . . . ?
Si1 C41 C42 C43 171.62(17) . . . . ?
C41 C42 C43 C44 0.5(3) . . . . ?
C42 C43 C44 C45 1.6(3) . . . . ?
C42 C43 C44 C47 -178.1(2) . . . . ?
C43 C44 C45 C46 -2.0(4) . . . . ?
C47 C44 C45 C46 177.6(2) . . . . ?
C44 C45 C46 C41 0.5(4) . . . . ?
C42 C41 C46 C45 1.4(3) . . . . ?
Si1 C41 C46 C45 -171.70(18) . . . . ?
C43 C44 C47 F8A -28.3(14) . . . . ?
C45 C44 C47 F8A 152.0(13) . . . . ?
C43 C44 C47 F7B 145.3(8) . . . . ?
C45 C44 C47 F7B -34.3(9) . . . . ?
C43 C44 C47 F9B -69.3(8) . . . . ?
C45 C44 C47 F9B 111.0(8) . . . . ?
C43 C44 C47 F7A 112.1(8) . . . . ?
C45 C44 C47 F7A -67.6(8) . . . . ?
C43 C44 C47 F7 128.4(8) . . . . ?
C45 C44 C47 F7 -51.3(9) . . . . ?
C43 C44 C47 F8 7.1(12) . . . . ?
C45 C44 C47 F8 -172.5(11) . . . . ?
C43 C44 C47 F9 -115.4(8) . . . . ?
C45 C44 C47 F9 65.0(8) . . . . ?
C43 C44 C47 F8B 35.4(5) . . . . ?
C45 C44 C47 F8B -144.2(5) . . . . ?
C43 C44 C47 F9A -143.1(5) . . . . ?
C45 C44 C47 F9A 37.3(5) . . . . ?
F8A C47 F8 F8B -170(5) . . . . ?
F7B C47 F8 F8B -63(2) . . . . ?
F9B C47 F8 F8B -174(2) . . . . ?
F7A C47 F8 F8B -38(2) . . . . ?
F7 C47 F8 F8B -46(2) . . . . ?
F9 C47 F8 F8B -155.1(19) . . . . ?
C44 C47 F8 F8B 79(2) . . . . ?
F9A C47 F8 F8B -139.8(18) . . . . ?
F7B C47 F8 F8A 107(3) . . . . ?
F9B C47 F8 F8A -4(3) . . . . ?
F7A C47 F8 F8A 132(3) . . . . ?
F7 C47 F8 F8A 124(3) . . . . ?
F9 C47 F8 F8A 15(3) . . . . ?
F8B C47 F8 F8A 170(5) . . . . ?
C44 C47 F8 F8A -111(3) . . . . ?
F9A C47 F8 F8A 30(4) . . . . ?
F8A C47 F8 F9B 4(3) . . . . ?
F7B C47 F8 F9B 110.9(11) . . . . ?
F7A C47 F8 F9B 136.2(13) . . . . ?
F7 C47 F8 F9B 128.3(11) . . . . ?
F9 C47 F8 F9B 18.7(11) . . . . ?
F8B C47 F8 F9B 174(2) . . . . ?
C44 C47 F8 F9B -107.6(9) . . . . ?
F9A C47 F8 F9B 34.0(16) . . . . ?
F8A C47 F9 F9A 161(2) . . . . ?
F7B C47 F9 F9A 41(2) . . . . ?
F9B C47 F9 F9A 180(2) . . . . ?
F7A C47 F9 F9A 50(2) . . . . ?
F7 C47 F9 F9A 41(2) . . . . ?
F8 C47 F9 F9A 153(2) . . . . ?
F8B C47 F9 F9A 138.1(18) . . . . ?
C44 C47 F9 F9A -81(2) . . . . ?
F8A C47 F9 F9B -18.5(19) . . . . ?
F7B C47 F9 F9B -139.2(15) . . . . ?
F7A C47 F9 F9B -129.5(15) . . . . ?
F7 C47 F9 F9B -139.1(14) . . . . ?
F8 C47 F9 F9B -26.6(16) . . . . ?
F8B C47 F9 F9B -41.8(16) . . . . ?
C44 C47 F9 F9B 99.3(13) . . . . ?
F9A C47 F9 F9B -180(2) . . . . ?
F7B C47 F9 F8A -120.7(15) . . . . ?
F9B C47 F9 F8A 18.5(19) . . . . ?
F7A C47 F9 F8A -111.1(14) . . . . ?
F7 C47 F9 F8A -120.6(14) . . . . ?
F8 C47 F9 F8A -8.1(19) . . . . ?
F8B C47 F9 F8A -23.3(16) . . . . ?
C44 C47 F9 F8A 117.8(12) . . . . ?
F9A C47 F9 F8A -161(2) . . . . ?
F8A C47 F9 F7B 120.7(15) . . . . ?
F9B C47 F9 F7B 139.2(15) . . . . ?
F7A C47 F9 F7B 9.6(15) . . . . ?
F7 C47 F9 F7B 0.1(13) . . . . ?
F8 C47 F9 F7B 112.6(13) . . . . ?
F8B C47 F9 F7B 97.4(11) . . . . ?
C44 C47 F9 F7B -121.5(10) . . . . ?
F9A C47 F9 F7B -41(2) . . . . ?
F8A C47 F7A F7B -104(3) . . . . ?
F9B C47 F7A F7B -65(3) . . . . ?
F7 C47 F7A F7B 20(5) . . . . ?
F8 C47 F7A F7B -130(3) . . . . ?
F9 C47 F7A F7B -19(3) . . . . ?
F8B C47 F7A F7B -147(3) . . . . ?
C44 C47 F7A F7B 113(3) . . . . ?
F9A C47 F7A F7B 1(3) . . . . ?
F8A C47 F7A F8B 43.2(15) . . . . ?
F7B C47 F7A F8B 147(3) . . . . ?
F9B C47 F7A F8B 82.1(13) . . . . ?
F7 C47 F7A F8B 167(6) . . . . ?
F8 C47 F7A F8B 17.4(11) . . . . ?
F9 C47 F7A F8B 128.2(8) . . . . ?
C44 C47 F7A F8B -99.7(6) . . . . ?
F9A C47 F7A F8B 148.7(7) . . . . ?
F8B F8 F8A F9B 38(20) . . . . ?
C47 F8 F8A F9B 12(9) . . . . ?
F8B F8 F8A C47 26(11) . . . . ?
F9B F8 F8A C47 -12(9) . . . . ?
C47 F8 F8A F8B -26(11) . . . . ?
F9B F8 F8A F8B -38(20) . . . . ?
F8B F8 F8A F9 10(14) . . . . ?
C47 F8 F8A F9 -16(3) . . . . ?
F9B F8 F8A F9 -29(6) . . . . ?
F7B C47 F8A F8 -89(3) . . . . ?
F9B C47 F8A F8 174(5) . . . . ?
F7A C47 F8A F8 -54(3) . . . . ?
F7 C47 F8A F8 -69(3) . . . . ?
F9 C47 F8A F8 -165(3) . . . . ?
F8B C47 F8A F8 -5(3) . . . . ?
C44 C47 F8A F8 85(3) . . . . ?
F9A C47 F8A F8 -157(3) . . . . ?
F7B C47 F8A F9B 97(2) . . . . ?
F7A C47 F8A F9B 132(2) . . . . ?
F7 C47 F8A F9B 117(2) . . . . ?
F8 C47 F8A F9B -174(5) . . . . ?
F9 C47 F8A F9B 21(2) . . . . ?
F8B C47 F8A F9B -179(3) . . . . ?
C44 C47 F8A F9B -89(2) . . . . ?
F9A C47 F8A F9B 29(3) . . . . ?
F7B C47 F8A F8B -83.3(13) . . . . ?
F9B C47 F8A F8B 179(3) . . . . ?
F7A C47 F8A F8B -48.9(15) . . . . ?
F7 C47 F8A F8B -63.8(16) . . . . ?
F8 C47 F8A F8B 5(3) . . . . ?
F9 C47 F8A F8B -160.0(13) . . . . ?
C44 C47 F8A F8B 90.5(12) . . . . ?
F9A C47 F8A F8B -151.6(10) . . . . ?
F7B C47 F8A F9 76.7(12) . . . . ?
F9B C47 F8A F9 -21(2) . . . . ?
F7A C47 F8A F9 111.1(12) . . . . ?
F7 C47 F8A F9 96.2(12) . . . . ?
F8 C47 F8A F9 165(3) . . . . ?
F8B C47 F8A F9 160.0(13) . . . . ?
C44 C47 F8A F9 -109.5(8) . . . . ?
F9A C47 F8A F9 8.4(11) . . . . ?
F9A F9 F8A F8 -8(7) . . . . ?
F9B F9 F8A F8 150(8) . . . . ?
C47 F9 F8A F8 19(4) . . . . ?
F7B F9 F8A F8 -19(5) . . . . ?
F9A F9 F8A F9B -157(5) . . . . ?
C47 F9 F8A F9B -130(4) . . . . ?
F7B F9 F8A F9B -169(4) . . . . ?
F9A F9 F8A C47 -27(3) . . . . ?
F9B F9 F8A C47 130(4) . . . . ?
F7B F9 F8A C47 -38.5(9) . . . . ?
F9A F9 F8A F8B -6(4) . . . . ?
F9B F9 F8A F8B 152(5) . . . . ?
C47 F9 F8A F8B 21.7(13) . . . . ?
F7B F9 F8A F8B -16.8(19) . . . . ?
F9B F9 F9A C47 0(5) . . . . ?
F8A F9 F9A C47 20(2) . . . . ?
F7B F9 F9A C47 33.5(13) . . . . ?
F9B F9 F9A F7B -33(6) . . . . ?
C47 F9 F9A F7B -33.5(13) . . . . ?
F8A F9 F9A F7B -13(3) . . . . ?
C47 F9 F9A F9B 0(5) . . . . ?
F8A F9 F9A F9B 20(4) . . . . ?
F7B F9 F9A F9B 33(6) . . . . ?
F8A C47 F9A F9 -18(2) . . . . ?
F7B C47 F9A F9 -134(2) . . . . ?
F9B C47 F9A F9 -0.1(17) . . . . ?
F7A C47 F9A F9 -135(2) . . . . ?
F7 C47 F9A F9 -140(2) . . . . ?
F8 C47 F9A F9 -34(3) . . . . ?
F8B C47 F9A F9 -68(2) . . . . ?
C44 C47 F9A F9 109.1(19) . . . . ?
F8A C47 F9A F7B 116.2(15) . . . . ?
F9B C47 F9A F7B 134.4(13) . . . . ?
F7A C47 F9A F7B -0.8(15) . . . . ?
F7 C47 F9A F7B -5.5(14) . . . . ?
F8 C47 F9A F7B 100.3(16) . . . . ?
F9 C47 F9A F7B 134(2) . . . . ?
F8B C47 F9A F7B 66.2(14) . . . . ?
C44 C47 F9A F7B -116.4(9) . . . . ?
F8A C47 F9A F9B -18.3(17) . . . . ?
F7B C47 F9A F9B -134.4(13) . . . . ?
F7A C47 F9A F9B -135.2(13) . . . . ?
F7 C47 F9A F9B -139.9(12) . . . . ?
F8 C47 F9A F9B -34.1(17) . . . . ?
F9 C47 F9A F9B 0.1(17) . . . . ?
F8B C47 F9A F9B -68.2(15) . . . . ?
C44 C47 F9A F9B 109.2(9) . . . . ?
F8B F7A F7B C47 -34(2) . . . . ?
C47 F7A F7B F9A -2(4) . . . . ?
F8B F7A F7B F9A -36(6) . . . . ?
C47 F7A F7B F9 16(2) . . . . ?
F8B F7A F7B F9 -18(5) . . . . ?
F8A C47 F7B F7A 92(3) . . . . ?
F9B C47 F7B F7A 134(2) . . . . ?
F7 C47 F7B F7A -17(4) . . . . ?
F8 C47 F7B F7A 56(3) . . . . ?
F9 C47 F7B F7A 163(3) . . . . ?
F8B C47 F7B F7A 31(3) . . . . ?
C44 C47 F7B F7A -82(3) . . . . ?
F9A C47 F7B F7A -178(3) . . . . ?
F8A C47 F7B F9A -89.8(14) . . . . ?
F9B C47 F7B F9A -48.0(13) . . . . ?
F7A C47 F7B F9A 178(3) . . . . ?
F7 C47 F7B F9A 161(5) . . . . ?
F8 C47 F7B F9A -125.3(12) . . . . ?
F9 C47 F7B F9A -18.8(9) . . . . ?
F8B C47 F7B F9A -150.2(8) . . . . ?
C44 C47 F7B F9A 96.4(7) . . . . ?
F8A C47 F7B F9 -71.0(14) . . . . ?
F9B C47 F7B F9 -29.2(10) . . . . ?
F7A C47 F7B F9 -163(3) . . . . ?
F7 C47 F7B F9 -180(4) . . . . ?
F8 C47 F7B F9 -106.5(10) . . . . ?
F8B C47 F7B F9 -131.4(7) . . . . ?
C44 C47 F7B F9 115.2(8) . . . . ?
F9A C47 F7B F9 18.8(9) . . . . ?
F9 F9A F7B F7A 43(5) . . . . ?
C47 F9A F7B F7A 3(5) . . . . ?
F9B F9A F7B F7A 35(5) . . . . ?
F9 F9A F7B C47 40.4(18) . . . . ?
F9B F9A F7B C47 32.6(9) . . . . ?
C47 F9A F7B F9 -40.4(18) . . . . ?
F9B F9A F7B F9 -7.9(15) . . . . ?
F9A F9 F7B F7A -149(4) . . . . ?
F9B F9 F7B F7A 17(4) . . . . ?
C47 F9 F7B F7A -20(3) . . . . ?
F8A F9 F7B F7A 22(4) . . . . ?
F9A F9 F7B C47 -129(2) . . . . ?
F9B F9 F7B C47 37.3(14) . . . . ?
F8A F9 F7B C47 41.6(10) . . . . ?
F9B F9 F7B F9A 166(3) . . . . ?
C47 F9 F7B F9A 129(2) . . . . ?
F8A F9 F7B F9A 171(2) . . . . ?
C47 F8 F8B F8A 24(10) . . . . ?
F9B F8 F8B F8A 15(8) . . . . ?
F8A F8 F8B C47 -24(10) . . . . ?
F9B F8 F8B C47 -8(3) . . . . ?
F8A F8 F8B F7A 5(12) . . . . ?
C47 F8 F8B F7A 29.1(16) . . . . ?
F9B F8 F8B F7A 21(5) . . . . ?
F9B F8A F8B F8 -152(15) . . . . ?
C47 F8A F8B F8 -153(12) . . . . ?
F9 F8A F8B F8 -172(12) . . . . ?
F8 F8A F8B C47 153(12) . . . . ?
F9B F8A F8B C47 1(5) . . . . ?
F9 F8A F8B C47 -19.0(12) . . . . ?
F8 F8A F8B F7A -175(11) . . . . ?
F9B F8A F8B F7A 33(5) . . . . ?
C47 F8A F8B F7A 32.4(10) . . . . ?
F9 F8A F8B F7A 13(2) . . . . ?
F8A C47 F8B F8 6(3) . . . . ?
F7B C47 F8B F8 124(2) . . . . ?
F9B C47 F8B F8 6(2) . . . . ?
F7A C47 F8B F8 140(2) . . . . ?
F7 C47 F8B F8 137(2) . . . . ?
F9 C47 F8B F8 32(3) . . . . ?
C44 C47 F8B F8 -111(2) . . . . ?
F9A C47 F8B F8 66(3) . . . . ?
F7B C47 F8B F8A 117.8(15) . . . . ?
F9B C47 F8B F8A -0.4(18) . . . . ?
F7A C47 F8B F8A 134.1(16) . . . . ?
F7 C47 F8B F8A 130.7(16) . . . . ?
F8 C47 F8B F8A -6(3) . . . . ?
F9 C47 F8B F8A 26.3(18) . . . . ?
C44 C47 F8B F8A -117.2(13) . . . . ?
F9A C47 F8B F8A 60.3(18) . . . . ?
F8A C47 F8B F7A -134.1(16) . . . . ?
F7B C47 F8B F7A -16.3(14) . . . . ?
F9B C47 F8B F7A -134.5(13) . . . . ?
F7 C47 F8B F7A -3.4(15) . . . . ?
F8 C47 F8B F7A -140(2) . . . . ?
F9 C47 F8B F7A -107.8(13) . . . . ?
C44 C47 F8B F7A 108.7(10) . . . . ?
F9A C47 F8B F7A -73.9(14) . . . . ?
F7B F7A F8B F8 3(4) . . . . ?
C47 F7A F8B F8 -35(2) . . . . ?
F7B F7A F8B F8A 4(4) . . . . ?
C47 F7A F8B F8A -34.1(12) . . . . ?
F7B F7A F8B C47 38(3) . . . . ?
F8 F8A F9B F9 -53(12) . . . . ?
C47 F8A F9B F9 -41(3) . . . . ?
F8B F8A F9B F9 -42(8) . . . . ?
F8 F8A F9B C47 -13(10) . . . . ?
F8B F8A F9B C47 -1(4) . . . . ?
F9 F8A F9B C47 41(3) . . . . ?
C47 F8A F9B F8 13(10) . . . . ?
F8B F8A F9B F8 12(6) . . . . ?
F9 F8A F9B F8 53(12) . . . . ?
F8 F8A F9B F9A -46(12) . . . . ?
C47 F8A F9B F9A -33(2) . . . . ?
F8B F8A F9B F9A -34(7) . . . . ?
F9 F8A F9B F9A 7.9(15) . . . . ?
F9A F9 F9B F8A 39(8) . . . . ?
C47 F9 F9B F8A 40(3) . . . . ?
F7B F9 F9B F8A 11(4) . . . . ?
F9A F9 F9B C47 0(6) . . . . ?
F8A F9 F9B C47 -40(3) . . . . ?
F7B F9 F9B C47 -28.3(9) . . . . ?
F9A F9 F9B F8 27(7) . . . . ?
C47 F9 F9B F8 27.1(14) . . . . ?
F8A F9 F9B F8 -13(3) . . . . ?
F7B F9 F9B F8 -1(2) . . . . ?
C47 F9 F9B F9A 0(6) . . . . ?
F8A F9 F9B F9A -39(8) . . . . ?
F7B F9 F9B F9A -28(5) . . . . ?
F7B C47 F9B F8A -103(2) . . . . ?
F7A C47 F9B F8A -71(3) . . . . ?
F7 C47 F9B F8A -91(2) . . . . ?
F8 C47 F9B F8A 3(3) . . . . ?
F9 C47 F9B F8A -149(3) . . . . ?
F8B C47 F9B F8A 1(3) . . . . ?
C44 C47 F9B F8A 111(2) . . . . ?
F9A C47 F9B F8A -149(3) . . . . ?
F8A C47 F9B F9 149(3) . . . . ?
F7B C47 F9B F9 46.7(16) . . . . ?
F7A C47 F9B F9 78.0(17) . . . . ?
F7 C47 F9B F9 57.9(17) . . . . ?
F8 C47 F9B F9 152.7(16) . . . . ?
F8B C47 F9B F9 149.8(12) . . . . ?
C44 C47 F9B F9 -100.1(12) . . . . ?
F9A C47 F9B F9 0.0(12) . . . . ?
F8A C47 F9B F8 -3(3) . . . . ?
F7B C47 F9B F8 -106.0(14) . . . . ?
F7A C47 F9B F8 -74.7(16) . . . . ?
F7 C47 F9B F8 -94.8(14) . . . . ?
F9 C47 F9B F8 -152.7(16) . . . . ?
F8B C47 F9B F8 -2.9(12) . . . . ?
C44 C47 F9B F8 107.1(9) . . . . ?
F9A C47 F9B F8 -152.7(13) . . . . ?
F8A C47 F9B F9A 149(3) . . . . ?
F7B C47 F9B F9A 46.7(14) . . . . ?
F7A C47 F9B F9A 78.0(14) . . . . ?
F7 C47 F9B F9A 57.9(15) . . . . ?
F8 C47 F9B F9A 152.7(13) . . . . ?
F9 C47 F9B F9A 0.0(12) . . . . ?
F8B C47 F9B F9A 149.8(9) . . . . ?
C44 C47 F9B F9A -100.2(8) . . . . ?
F8B F8 F9B F8A -155(13) . . . . ?
C47 F8 F9B F8A -166(11) . . . . ?
F8B F8 F9B F9 -21(5) . . . . ?
F8A F8 F9B F9 134(11) . . . . ?
C47 F8 F9B F9 -31.5(16) . . . . ?
F8B F8 F9B C47 10(4) . . . . ?
F8A F8 F9B C47 166(11) . . . . ?
F8B F8 F9B F9A -16(5) . . . . ?
F8A F8 F9B F9A 139(11) . . . . ?
C47 F8 F9B F9A -26.4(11) . . . . ?
F9 F9A F9B F8A -145(7) . . . . ?
C47 F9A F9B F8A 35(3) . . . . ?
F7B F9A F9B F8A 2(3) . . . . ?
C47 F9A F9B F9 -180(100) . . . . ?
F7B F9A F9B F9 147(6) . . . . ?
F9 F9A F9B C47 180(100) . . . . ?
F7B F9A F9B C47 -32.9(9) . . . . ?
F9 F9A F9B F8 -156(6) . . . . ?
C47 F9A F9B F8 24.7(11) . . . . ?
F7B F9A F9B F8 -8.2(16) . . . . ?
